data_4085403
loop_
_publ_author_name
'Yang, Jingying'
'Xie, Zuowei'

_publ_section_title
;
 Reactivity of Traditional Metal--Carbon (Alkyl) versus Nontraditional
 Metal--Carbon (Cage) Bonds in Organo-Rare-Earth Metal Complexes
 [\h5:\s-(C9H6)(C2B10H10)]Ln(CH2C6H4-o-NMe2)(THF)2
;
_journal_issue 11
_journal_name_full Organometallics
_journal_page_first 2494
_journal_paper_doi 10.1021/om501212e
_journal_volume 34
_journal_year 2015
_chemical_formula_sum 'C42 H62 B10 N5 O2 Si2 Y'
_chemical_formula_weight 922.16
_chemical_name_systematic
; 
 ? 
;
_space_group_IT_number 2
_symmetry_cell_setting triclinic
_symmetry_space_group_name_Hall '-P 1'
_symmetry_space_group_name_H-M 'P -1'
_atom_sites_solution_hydrogens geom
_atom_sites_solution_primary direct
_atom_sites_solution_secondary difmap
_audit_creation_method SHELXL-97
_cell_angle_alpha 68.458(5)
_cell_angle_beta 83.103(6)
_cell_angle_gamma 73.034(5)
_cell_formula_units_Z 2
_cell_length_a 10.929(3)
_cell_length_b 16.087(5)
_cell_length_c 17.851(5)
_cell_measurement_reflns_used 62
_cell_measurement_temperature 296(2)
_cell_measurement_theta_max 15
_cell_measurement_theta_min 15
_cell_volume 2791.9(14)
_computing_cell_refinement 'BRUKER KAPPA APEXII DUO DIFFRACTOMETER'
_computing_data_collection 'BRUKER KAPPA APEXII DUO DIFFRACTOMETER'
_computing_data_reduction 'BRUKER KAPPA APEXII DUO DIFFRACTOMETER'
_computing_molecular_graphics 'SIEMENS SHELXTL'
_computing_publication_material 'SIEMENS SHELXTL'
_computing_structure_refinement 'SHELXL-97 (Sheldrick, 2008)'
_computing_structure_solution 'SHELXS-97 (Sheldrick, 2008)'
_diffrn_ambient_temperature 296(2)
_diffrn_measured_fraction_theta_full 0.984
_diffrn_measured_fraction_theta_max 0.984
_diffrn_measurement_device_type 'BRUKER KAPPA APEXII DUO DIFFRACTOMETER'
_diffrn_measurement_method 'PHI & OMEGA SCAN'
_diffrn_radiation_monochromator graphite
_diffrn_radiation_source 'fine-focus sealed tube'
_diffrn_radiation_type MoK\a
_diffrn_radiation_wavelength 0.71073
_diffrn_reflns_av_R_equivalents 0.1355
_diffrn_reflns_av_sigmaI/netI 0.1927
_diffrn_reflns_limit_h_max 11
_diffrn_reflns_limit_h_min -13
_diffrn_reflns_limit_k_max 19
_diffrn_reflns_limit_k_min -19
_diffrn_reflns_limit_l_max 21
_diffrn_reflns_limit_l_min -21
_diffrn_reflns_number 28327
_diffrn_reflns_theta_full 25.25
_diffrn_reflns_theta_max 25.25
_diffrn_reflns_theta_min 1.23
_exptl_absorpt_coefficient_mu 1.123
_exptl_absorpt_correction_T_max 0.7456
_exptl_absorpt_correction_T_min 0.5928
_exptl_absorpt_correction_type multi-scan
_exptl_crystal_colour red
_exptl_crystal_density_diffrn 1.097
_exptl_crystal_density_method 'not measured'
_exptl_crystal_description block
_exptl_crystal_F_000 964
_exptl_crystal_size_max 0.40
_exptl_crystal_size_mid 0.30
_exptl_crystal_size_min 0.20
_platon_squeeze_details
;
;
_refine_diff_density_max 0.579
_refine_diff_density_min -0.477
_refine_diff_density_rms 0.120
_refine_ls_extinction_coef 0.0182(12)
_refine_ls_extinction_expression Fc^*^=kFc[1+0.001xFc^2^\l^3^/sin(2\q)]^-1/4^
_refine_ls_extinction_method SHELXL
_refine_ls_goodness_of_fit_ref 0.881
_refine_ls_hydrogen_treatment riding
_refine_ls_matrix_type full
_refine_ls_number_parameters 560
_refine_ls_number_reflns 9947
_refine_ls_number_restraints 0
_refine_ls_restrained_S_all 0.881
_refine_ls_R_factor_all 0.1347
_refine_ls_R_factor_gt 0.0738
_refine_ls_shift/su_max 0.001
_refine_ls_shift/su_mean 0.000
_refine_ls_structure_factor_coef Fsqd
_refine_ls_weighting_details 'calc w=1/[\s^2^(Fo^2^)+(0.0702P)^2^+0.0000P] where P=(Fo^2^+2Fc^2^)/3'
_refine_ls_weighting_scheme calc
_refine_ls_wR_factor_gt 0.1672
_refine_ls_wR_factor_ref 0.1886
_reflns_number_gt 5068
_reflns_number_total 9947
_reflns_threshold_expression >2sigma(I)
_cod_data_source_file om501212e_si_001.cif
_cod_data_source_block 8a
_cod_depositor_comments
;
The following automatic conversions were performed:

'_symmetry_cell_setting' value 'Triclinic' changed to 'triclinic'
according to
/usr/data/users/saulius/crontab/automatic-downloads/rss-feeds/ACS/lib/dictionaries/cif_core.dic
dictionary named 'cif_core.dic' version 2.4.2 from 2011-04-26.

Automatic conversion script
Id: cif_fix_values 3008 2015-01-20 13:52:24Z robertas 

 Adding full bibliography for 4085399--4085403.cif.
;
_cod_original_cell_volume 2792.0(14)
_cod_original_sg_symbol_H-M P-1
_cod_database_code 4085403

loop_
_symmetry_equiv_pos_as_xyz
'x, y, z'
'-x, -y, -z'

loop_
_atom_site_label
_atom_site_type_symbol
_atom_site_fract_x
_atom_site_fract_y
_atom_site_fract_z
_atom_site_U_iso_or_equiv
_atom_site_adp_type
_atom_site_occupancy
_atom_site_symmetry_multiplicity
_atom_site_calc_flag
_atom_site_refinement_flags
Y1 Y 0.68670(5) 0.68559(4) 0.68458(3) 0.0390(2) Uani 1 1 d .
Si1 Si 0.94999(17) 0.70150(15) 0.79798(11) 0.0714(6) Uani 1 1 d .
Si2 Si 0.41748(17) 0.80458(14) 0.80457(11) 0.0668(5) Uani 1 1 d .
C1 C 0.6687(5) 0.7140(3) 0.4678(3) 0.0391(13) Uani 1 1 d .
C2 C 0.8145(5) 0.7457(3) 0.4560(3) 0.0374(12) Uani 1 1 d .
C11 C 0.5947(5) 0.6919(3) 0.5443(3) 0.0380(12) Uani 1 1 d .
C12 C 0.5874(5) 0.6019(3) 0.5975(3) 0.0397(13) Uani 1 1 d .
C13 C 0.6440(6) 0.5104(4) 0.5998(3) 0.0554(16) Uani 1 1 d .
H13A H 0.7073 0.4993 0.5622 0.067 Uiso 1 1 calc R
C14 C 0.6075(7) 0.4381(4) 0.6562(4) 0.0643(18) Uani 1 1 d .
H14A H 0.6458 0.3784 0.6561 0.077 Uiso 1 1 calc R
C15 C 0.5145(7) 0.4510(5) 0.7142(4) 0.0708(19) Uani 1 1 d .
H15A H 0.4909 0.4001 0.7516 0.085 Uiso 1 1 calc R
C16 C 0.4574(6) 0.5371(5) 0.7169(4) 0.0634(17) Uani 1 1 d .
H16A H 0.3969 0.5452 0.7567 0.076 Uiso 1 1 calc R
C17 C 0.4919(5) 0.6148(4) 0.6575(3) 0.0446(13) Uani 1 1 d .
C18 C 0.4425(5) 0.7109(4) 0.6420(3) 0.0470(14) Uani 1 1 d .
H18A H 0.3646 0.7393 0.6668 0.056 Uiso 1 1 calc R
C19 C 0.5020(5) 0.7580(4) 0.5726(3) 0.0449(14) Uani 1 1 d .
H19A H 0.4708 0.8241 0.5411 0.054 Uiso 1 1 calc R
C20 C 0.8710(5) 0.7460(3) 0.5337(3) 0.0384(12) Uani 1 1 d .
C21 C 1.0192(5) 0.7234(4) 0.5214(3) 0.0420(13) Uani 1 1 d .
C22 C 1.0896(5) 0.6338(4) 0.5610(3) 0.0501(15) Uani 1 1 d .
H22A H 1.0496 0.5892 0.5941 0.060 Uiso 1 1 calc R
C23 C 1.2214(6) 0.6118(4) 0.5503(4) 0.0605(17) Uani 1 1 d .
H23A H 1.2717 0.5524 0.5769 0.073 Uiso 1 1 calc R
C24 C 1.2768(6) 0.6800(5) 0.4993(4) 0.0619(17) Uani 1 1 d .
H24A H 1.3650 0.6677 0.4911 0.074 Uiso 1 1 calc R
C25 C 1.1980(6) 0.7659(5) 0.4614(4) 0.0644(17) Uani 1 1 d .
H25A H 1.2350 0.8114 0.4265 0.077 Uiso 1 1 calc R
C26 C 0.8145(5) 0.8412(3) 0.5445(3) 0.0392(13) Uani 1 1 d .
C27 C 0.8476(6) 0.9233(4) 0.4977(3) 0.0523(15) Uani 1 1 d .
H27A H 0.9089 0.9240 0.4567 0.063 Uiso 1 1 calc R
C28 C 0.7859(6) 1.0044(4) 0.5144(4) 0.0601(17) Uani 1 1 d .
H28A H 0.8086 1.0592 0.4861 0.072 Uiso 1 1 calc R
C29 C 0.6914(6) 1.0022(4) 0.5730(4) 0.0608(17) Uani 1 1 d .
H29A H 0.6473 1.0556 0.5838 0.073 Uiso 1 1 calc R
C30 C 0.6643(5) 0.9202(4) 0.6145(3) 0.0495(14) Uani 1 1 d .
H30A H 0.6020 0.9189 0.6550 0.059 Uiso 1 1 calc R
C31 C 1.0523(7) 0.6060(7) 0.7683(5) 0.122(3) Uani 1 1 d .
H31A H 1.0337 0.5489 0.8023 0.184 Uiso 1 1 calc R
H31B H 1.1404 0.6017 0.7739 0.184 Uiso 1 1 calc R
H31C H 1.0365 0.6172 0.7133 0.184 Uiso 1 1 calc R
C32 C 0.9915(9) 0.8088(7) 0.7323(6) 0.167(5) Uani 1 1 d .
H32A H 0.9399 0.8601 0.7471 0.251 Uiso 1 1 calc R
H32B H 0.9760 0.8198 0.6772 0.251 Uiso 1 1 calc R
H32C H 1.0802 0.8023 0.7385 0.251 Uiso 1 1 calc R
C33 C 0.9926(7) 0.6721(8) 0.9024(4) 0.143(4) Uani 1 1 d .
H33A H 0.9703 0.6161 0.9355 0.215 Uiso 1 1 calc R
H33B H 0.9470 0.7217 0.9212 0.215 Uiso 1 1 calc R
H33C H 1.0830 0.6629 0.9054 0.215 Uiso 1 1 calc R
C34 C 0.6870(6) 0.7561(4) 0.8078(3) 0.0499(15) Uani 1 1 d .
C35 C 0.6894(7) 0.8040(4) 0.8679(3) 0.0612(17) Uani 1 1 d .
H35A H 0.7643 0.8276 0.8565 0.073 Uiso 1 1 calc R
H35B H 0.6146 0.8567 0.8595 0.073 Uiso 1 1 calc R
C36 C 0.6916(6) 0.7422(4) 0.9549(3) 0.0574(16) Uani 1 1 d .
C37 C 0.6593(7) 0.6580(4) 0.9794(4) 0.074(2) Uani 1 1 d .
H37A H 0.6290 0.6416 0.9417 0.089 Uiso 1 1 calc R
C38 C 0.6719(8) 0.5988(5) 1.0588(4) 0.088(2) Uani 1 1 d .
H38A H 0.6518 0.5425 1.0743 0.105 Uiso 1 1 calc R
C39 C 0.7145(7) 0.6242(5) 1.1148(4) 0.076(2) Uani 1 1 d .
H39A H 0.7234 0.5845 1.1682 0.091 Uiso 1 1 calc R
C40 C 0.7441(6) 0.7078(5) 1.0924(3) 0.0691(19) Uani 1 1 d .
H40A H 0.7729 0.7241 1.1307 0.083 Uiso 1 1 calc R
C41 C 0.7311(6) 0.7678(4) 1.0130(3) 0.0568(16) Uani 1 1 d .
C42 C 0.6529(10) 0.9293(6) 0.9842(6) 0.140(4) Uani 1 1 d .
H42A H 0.5857 0.9271 0.9555 0.210 Uiso 1 1 calc R
H42B H 0.6765 0.9862 0.9566 0.210 Uiso 1 1 calc R
H42C H 0.6235 0.9264 1.0377 0.210 Uiso 1 1 calc R
C43 C 0.8652(10) 0.8574(7) 1.0305(6) 0.142(4) Uani 1 1 d .
H43A H 0.9385 0.8062 1.0325 0.214 Uiso 1 1 calc R
H43B H 0.8375 0.8545 1.0843 0.214 Uiso 1 1 calc R
H43C H 0.8876 0.9146 1.0022 0.214 Uiso 1 1 calc R
C44 C 0.3306(6) 0.8930(4) 0.7135(4) 0.0742(19) Uani 1 1 d .
H44A H 0.3684 0.9441 0.6930 0.111 Uiso 1 1 calc R
H44B H 0.2424 0.9148 0.7273 0.111 Uiso 1 1 calc R
H44C H 0.3361 0.8659 0.6731 0.111 Uiso 1 1 calc R
C45 C 0.3491(7) 0.7030(5) 0.8473(4) 0.095(2) Uani 1 1 d .
H45A H 0.3653 0.6697 0.8107 0.143 Uiso 1 1 calc R
H45B H 0.2586 0.7242 0.8553 0.143 Uiso 1 1 calc R
H45C H 0.3884 0.6629 0.8980 0.143 Uiso 1 1 calc R
C46 C 0.3809(8) 0.8628(6) 0.8810(5) 0.113(3) Uani 1 1 d .
H46A H 0.4149 0.9158 0.8627 0.169 Uiso 1 1 calc R
H46B H 0.4192 0.8201 0.9312 0.169 Uiso 1 1 calc R
H46C H 0.2899 0.8825 0.8883 0.169 Uiso 1 1 calc R
C47 C 0.7256(9) 0.4942(5) 0.8474(4) 0.102(3) Uani 1 1 d .
H47A H 0.6362 0.4944 0.8523 0.122 Uiso 1 1 calc R
H47B H 0.7374 0.5333 0.8749 0.122 Uiso 1 1 calc R
C48 C 0.8057(16) 0.3998(7) 0.8836(6) 0.209(8) Uani 1 1 d .
H48A H 0.8560 0.3960 0.9266 0.251 Uiso 1 1 calc R
H48B H 0.7531 0.3569 0.9058 0.251 Uiso 1 1 calc R
C49 C 0.8891(12) 0.3773(7) 0.8200(8) 0.170(5) Uani 1 1 d .
H49A H 0.9779 0.3614 0.8345 0.203 Uiso 1 1 calc R
H49B H 0.8738 0.3246 0.8123 0.203 Uiso 1 1 calc R
C50 C 0.8630(7) 0.4561(5) 0.7478(5) 0.094(3) Uani 1 1 d .
H50A H 0.8367 0.4400 0.7061 0.113 Uiso 1 1 calc R
H50B H 0.9392 0.4776 0.7290 0.113 Uiso 1 1 calc R
N1 N 1.0709(4) 0.7887(3) 0.4715(3) 0.0535(12) Uani 1 1 d .
N2 N 0.7218(4) 0.8400(3) 0.6011(2) 0.0391(10) Uani 1 1 d .
N3 N 0.7939(4) 0.7096(3) 0.7816(2) 0.0502(12) Uani 1 1 d .
N4 N 0.7609(6) 0.8528(4) 0.9881(3) 0.0702(15) Uani 1 1 d .
N5 N 0.5753(4) 0.7603(3) 0.7797(2) 0.0503(12) Uani 1 1 d .
B3 B 0.8130(6) 0.6397(4) 0.4549(4) 0.0432(15) Uani 1 1 d .
H3 H 0.8570 0.5747 0.5032 0.052 Uiso 1 1 calc R
B4 B 0.6709(6) 0.6558(4) 0.4055(4) 0.0476(17) Uani 1 1 d .
H4 H 0.6233 0.6000 0.4208 0.057 Uiso 1 1 calc R
B5 B 0.5825(7) 0.7731(4) 0.3805(4) 0.0517(18) Uani 1 1 d .
H5 H 0.4774 0.7949 0.3785 0.062 Uiso 1 1 calc R
B6 B 0.6721(6) 0.8277(4) 0.4168(4) 0.0441(16) Uani 1 1 d .
H6 H 0.6248 0.8834 0.4406 0.053 Uiso 1 1 calc R
B7 B 0.9059(7) 0.7070(4) 0.3840(4) 0.0511(17) Uani 1 1 d .
H7 H 1.0111 0.6844 0.3844 0.061 Uiso 1 1 calc R
B8 B 0.8175(7) 0.6517(5) 0.3514(4) 0.0532(18) Uani 1 1 d .
H8 H 0.8650 0.5934 0.3308 0.064 Uiso 1 1 calc R
B9 B 0.6754(7) 0.7339(5) 0.3064(4) 0.0579(19) Uani 1 1 d .
H9 H 0.6309 0.7294 0.2564 0.069 Uiso 1 1 calc R
B10 B 0.6760(7) 0.8439(5) 0.3123(4) 0.0538(18) Uani 1 1 d .
H10 H 0.6314 0.9110 0.2666 0.065 Uiso 1 1 calc R
B11 B 0.8209(7) 0.8262(5) 0.3612(3) 0.0510(18) Uani 1 1 d .
H11 H 0.8693 0.8814 0.3477 0.061 Uiso 1 1 calc R
B12 B 0.8221(7) 0.7679(5) 0.2928(4) 0.0580(19) Uani 1 1 d .
H12 H 0.8715 0.7860 0.2340 0.070 Uiso 1 1 calc R
O1 O 0.8413(3) 0.6782(2) 0.60052(18) 0.0389(8) Uani 1 1 d .
O2 O 0.7612(4) 0.5284(3) 0.7652(2) 0.0652(12) Uani 1 1 d .

loop_
_atom_site_aniso_label
_atom_site_aniso_U_11
_atom_site_aniso_U_22
_atom_site_aniso_U_33
_atom_site_aniso_U_23
_atom_site_aniso_U_13
_atom_site_aniso_U_12
Y1 0.0359(3) 0.0463(3) 0.0377(3) -0.0153(2) 0.0005(2) -0.0147(2)
Si1 0.0493(11) 0.1123(16) 0.0590(11) -0.0253(11) -0.0059(9) -0.0350(11)
Si2 0.0524(11) 0.0855(13) 0.0695(12) -0.0391(10) 0.0105(9) -0.0178(10)
C1 0.038(3) 0.043(3) 0.042(3) -0.019(2) -0.001(2) -0.014(3)
C2 0.036(3) 0.040(3) 0.040(3) -0.016(2) 0.002(2) -0.014(2)
C11 0.036(3) 0.046(3) 0.040(3) -0.025(3) 0.001(2) -0.010(3)
C12 0.043(3) 0.043(3) 0.040(3) -0.017(2) 0.002(2) -0.019(3)
C13 0.076(4) 0.049(4) 0.051(4) -0.022(3) 0.007(3) -0.029(3)
C14 0.090(5) 0.042(3) 0.072(4) -0.026(3) 0.011(4) -0.032(4)
C15 0.089(5) 0.069(5) 0.061(4) -0.019(4) 0.021(4) -0.044(4)
C16 0.056(4) 0.072(4) 0.070(4) -0.030(4) 0.012(3) -0.027(4)
C17 0.041(3) 0.059(4) 0.048(3) -0.022(3) 0.007(3) -0.031(3)
C18 0.034(3) 0.068(4) 0.051(3) -0.033(3) 0.008(3) -0.018(3)
C19 0.043(3) 0.053(3) 0.043(3) -0.019(3) -0.003(3) -0.016(3)
C20 0.044(3) 0.036(3) 0.037(3) -0.012(2) 0.000(2) -0.016(3)
C21 0.043(3) 0.050(3) 0.043(3) -0.023(3) 0.005(3) -0.022(3)
C22 0.037(3) 0.049(3) 0.057(4) -0.013(3) 0.007(3) -0.012(3)
C23 0.048(4) 0.064(4) 0.068(4) -0.027(3) -0.004(3) -0.007(3)
C24 0.039(4) 0.082(5) 0.079(4) -0.040(4) 0.002(3) -0.022(4)
C25 0.044(4) 0.071(4) 0.093(5) -0.040(4) 0.024(3) -0.033(4)
C26 0.042(3) 0.044(3) 0.039(3) -0.017(2) 0.000(3) -0.019(3)
C27 0.062(4) 0.045(3) 0.057(4) -0.023(3) 0.006(3) -0.019(3)
C28 0.081(5) 0.035(3) 0.070(4) -0.020(3) -0.002(4) -0.021(3)
C29 0.058(4) 0.047(4) 0.078(4) -0.032(3) 0.003(4) -0.004(3)
C30 0.054(4) 0.042(3) 0.061(4) -0.028(3) 0.007(3) -0.017(3)
C31 0.057(5) 0.206(10) 0.120(7) -0.072(7) -0.010(5) -0.034(6)
C32 0.125(8) 0.187(10) 0.172(9) 0.035(8) -0.053(7) -0.124(8)
C33 0.062(5) 0.294(13) 0.069(5) -0.056(7) -0.015(4) -0.045(7)
C34 0.063(4) 0.059(4) 0.037(3) -0.016(3) 0.003(3) -0.032(3)
C35 0.091(5) 0.068(4) 0.038(3) -0.020(3) 0.001(3) -0.040(4)
C36 0.064(4) 0.061(4) 0.047(3) -0.017(3) 0.001(3) -0.019(3)
C37 0.111(6) 0.072(5) 0.059(4) -0.028(4) 0.015(4) -0.052(4)
C38 0.130(7) 0.064(4) 0.063(5) -0.010(4) 0.029(4) -0.044(5)
C39 0.088(5) 0.087(5) 0.048(4) -0.016(4) 0.014(4) -0.034(4)
C40 0.073(5) 0.084(5) 0.042(4) -0.020(3) 0.000(3) -0.011(4)
C41 0.062(4) 0.067(4) 0.047(4) -0.027(3) 0.002(3) -0.015(3)
C42 0.159(10) 0.091(6) 0.188(10) -0.073(7) -0.008(8) -0.025(7)
C43 0.164(10) 0.130(8) 0.154(9) -0.048(7) -0.072(8) -0.043(7)
C44 0.064(4) 0.066(4) 0.094(5) -0.035(4) -0.008(4) -0.007(4)
C45 0.070(5) 0.120(6) 0.085(5) -0.013(5) 0.015(4) -0.045(5)
C46 0.083(6) 0.167(8) 0.099(6) -0.086(6) 0.027(5) -0.011(6)
C47 0.132(8) 0.082(5) 0.067(5) -0.002(4) 0.012(5) -0.029(5)
C48 0.34(2) 0.105(8) 0.084(7) 0.009(6) -0.015(10) 0.030(10)
C49 0.158(11) 0.083(7) 0.181(12) 0.019(8) 0.001(9) 0.009(7)
C50 0.069(5) 0.082(5) 0.107(6) -0.032(5) -0.010(4) 0.019(4)
N1 0.044(3) 0.057(3) 0.066(3) -0.022(3) 0.011(2) -0.027(3)
N2 0.038(3) 0.041(2) 0.046(3) -0.026(2) -0.003(2) -0.007(2)
N3 0.040(3) 0.074(3) 0.042(3) -0.021(2) 0.003(2) -0.023(3)
N4 0.097(5) 0.067(4) 0.053(3) -0.024(3) -0.008(3) -0.026(4)
N5 0.047(3) 0.073(3) 0.043(3) -0.029(2) 0.009(2) -0.026(3)
B3 0.051(4) 0.041(3) 0.043(4) -0.022(3) 0.008(3) -0.015(3)
B4 0.059(4) 0.049(4) 0.055(4) -0.036(3) 0.000(3) -0.022(3)
B5 0.062(5) 0.055(4) 0.042(4) -0.014(3) -0.004(3) -0.022(4)
B6 0.039(4) 0.044(4) 0.046(4) -0.008(3) -0.004(3) -0.015(3)
B7 0.055(4) 0.052(4) 0.053(4) -0.026(3) 0.015(3) -0.021(4)
B8 0.067(5) 0.061(4) 0.053(4) -0.037(3) 0.014(3) -0.033(4)
B9 0.076(5) 0.069(5) 0.045(4) -0.033(4) 0.006(4) -0.029(4)
B10 0.070(5) 0.062(4) 0.034(3) -0.015(3) -0.003(3) -0.025(4)
B11 0.058(4) 0.053(4) 0.036(3) -0.004(3) 0.000(3) -0.022(4)
B12 0.078(5) 0.063(4) 0.044(4) -0.024(3) 0.002(4) -0.030(4)
O1 0.038(2) 0.0377(19) 0.0396(19) -0.0094(16) -0.0016(16) -0.0127(16)
O2 0.071(3) 0.062(3) 0.052(2) -0.013(2) 0.002(2) -0.011(2)

loop_
_atom_type_symbol
_atom_type_description
_atom_type_scat_dispersion_real
_atom_type_scat_dispersion_imag
_atom_type_scat_source
C C 0.0033 0.0016 'International Tables Vol C Tables 4.2.6.8 and 6.1.1.4'
H H 0.0000 0.0000 'International Tables Vol C Tables 4.2.6.8 and 6.1.1.4'
B B 0.0013 0.0007 'International Tables Vol C Tables 4.2.6.8 and 6.1.1.4'
N N 0.0061 0.0033 'International Tables Vol C Tables 4.2.6.8 and 6.1.1.4'
O O 0.0106 0.0060 'International Tables Vol C Tables 4.2.6.8 and 6.1.1.4'
Si Si 0.0817 0.0704 'International Tables Vol C Tables 4.2.6.8 and 6.1.1.4'
Y Y -2.7962 3.5667 'International Tables Vol C Tables 4.2.6.8 and 6.1.1.4'

loop_
_geom_angle_atom_site_label_1
_geom_angle_atom_site_label_2
_geom_angle_atom_site_label_3
_geom_angle
O1 Y1 O2 93.25(13)
O1 Y1 N3 97.46(14)
O2 Y1 N3 83.23(15)
O1 Y1 N5 145.60(14)
O2 Y1 N5 103.99(15)
N3 Y1 N5 56.40(15)
O1 Y1 N2 66.43(13)
O2 Y1 N2 152.01(15)
N3 Y1 N2 80.77(14)
N5 Y1 N2 85.95(15)
O1 Y1 C19 95.00(14)
O2 Y1 C19 126.36(16)
N3 Y1 C19 147.08(17)
N5 Y1 C19 98.13(16)
N2 Y1 C19 76.56(15)
O1 Y1 C18 120.87(14)
O2 Y1 C18 106.65(16)
N3 Y1 C18 139.00(16)
N5 Y1 C18 82.69(15)
N2 Y1 C18 100.49(15)
C19 Y1 C18 29.62(15)
O1 Y1 C11 71.60(14)
O2 Y1 C11 107.49(15)
N3 Y1 C11 164.72(15)
N5 Y1 C11 128.19(15)
N2 Y1 C11 84.98(14)
C19 Y1 C11 30.34(14)
C18 Y1 C11 49.44(15)
O1 Y1 C34 121.61(15)
O2 Y1 C34 95.68(15)
N3 Y1 C34 27.97(15)
N5 Y1 C34 28.55(15)
N2 Y1 C34 80.53(14)
C19 Y1 C34 123.18(17)
C18 Y1 C34 111.23(17)
C11 Y1 C34 153.04(16)
O1 Y1 C17 112.18(14)
O2 Y1 C17 79.87(15)
N3 Y1 C17 146.45(15)
N5 Y1 C17 100.16(16)
N2 Y1 C17 124.71(14)
C19 Y1 C17 48.16(16)
C18 Y1 C17 29.15(15)
C11 Y1 C17 48.41(15)
C34 Y1 C17 126.20(17)
O1 Y1 C12 83.20(14)
O2 Y1 C12 80.13(14)
N3 Y1 C12 163.35(15)
N5 Y1 C12 128.58(15)
N2 Y1 C12 114.30(13)
C19 Y1 C12 48.67(15)
C18 Y1 C12 48.53(15)
C11 Y1 C12 29.37(14)
C34 Y1 C12 155.15(17)
C17 Y1 C12 29.00(14)
N3 Si1 C31 107.3(3)
N3 Si1 C33 116.5(3)
C31 Si1 C33 104.5(4)
N3 Si1 C32 109.6(3)
C31 Si1 C32 107.7(5)
C33 Si1 C32 110.8(5)
N5 Si2 C44 110.1(3)
N5 Si2 C45 105.6(3)
C44 Si2 C45 111.7(3)
N5 Si2 C46 119.9(3)
C44 Si2 C46 104.3(3)
C45 Si2 C46 105.4(4)
C11 C1 B4 118.6(4)
C11 C1 B5 116.9(4)
B4 C1 B5 62.3(3)
C11 C1 B6 118.7(4)
B4 C1 B6 112.9(4)
B5 C1 B6 62.7(3)
C11 C1 B3 121.5(4)
B4 C1 B3 63.0(3)
B5 C1 B3 113.1(4)
B6 C1 B3 110.0(4)
C11 C1 C2 124.2(4)
B4 C1 C2 109.2(4)
B5 C1 C2 109.6(4)
B6 C1 C2 59.6(3)
B3 C1 C2 58.7(3)
C20 C2 B3 116.7(4)
C20 C2 B7 124.1(4)
B3 C2 B7 62.1(3)
C20 C2 B11 123.8(4)
B3 C2 B11 113.3(4)
B7 C2 B11 62.5(4)
C20 C2 B6 118.7(4)
B3 C2 B6 109.7(4)
B7 C2 B6 111.9(4)
B11 C2 B6 62.6(3)
C20 C2 C1 117.4(4)
B3 C2 C1 59.2(3)
B7 C2 C1 108.0(4)
B11 C2 C1 109.1(4)
B6 C2 C1 58.8(3)
C12 C11 C19 106.8(5)
C12 C11 C1 126.9(5)
C19 C11 C1 125.7(5)
C12 C11 Y1 79.1(3)
C19 C11 Y1 72.5(3)
C1 C11 Y1 120.9(3)
C13 C12 C11 135.2(5)
C13 C12 C17 117.3(5)
C11 C12 C17 107.3(5)
C13 C12 Y1 122.5(4)
C11 C12 Y1 71.5(3)
C17 C12 Y1 75.0(3)
C14 C13 C12 120.8(6)
C13 C14 C15 121.7(6)
C16 C15 C14 120.9(6)
C15 C16 C17 118.8(6)
C18 C17 C16 131.1(5)
C18 C17 C12 108.4(5)
C16 C17 C12 120.4(5)
C18 C17 Y1 71.0(3)
C16 C17 Y1 121.8(4)
C12 C17 Y1 76.0(3)
C19 C18 C17 108.3(5)
C19 C18 Y1 73.9(3)
C17 C18 Y1 79.9(3)
C18 C19 C11 109.2(5)
C18 C19 Y1 76.5(3)
C11 C19 Y1 77.2(3)
O1 C20 C26 109.0(4)
O1 C20 C21 109.2(4)
C26 C20 C21 112.0(4)
O1 C20 C2 109.7(4)
C26 C20 C2 110.5(4)
C21 C20 C2 106.4(4)
N1 C21 C22 123.2(5)
N1 C21 C20 119.3(4)
C22 C21 C20 117.4(5)
C21 C22 C23 118.5(5)
C24 C23 C22 118.8(5)
C25 C24 C23 118.0(6)
N1 C25 C24 124.0(6)
N2 C26 C27 121.6(5)
N2 C26 C20 112.9(4)
C27 C26 C20 125.3(5)
C28 C27 C26 118.2(5)
C29 C28 C27 119.6(5)
C30 C29 C28 118.2(6)
N2 C30 C29 124.4(6)
N3 C34 N5 117.6(5)
N3 C34 C35 121.5(5)
N5 C34 C35 120.9(5)
N3 C34 Y1 58.1(3)
N5 C34 Y1 59.8(3)
C35 C34 Y1 173.9(4)
C36 C35 C34 114.3(5)
C41 C36 C37 118.8(6)
C41 C36 C35 119.2(6)
C37 C36 C35 121.9(5)
C38 C37 C36 120.8(6)
C39 C38 C37 119.5(7)
C40 C39 C38 120.7(6)
C39 C40 C41 120.2(6)
C40 C41 N4 121.7(6)
C40 C41 C36 119.9(6)
N4 C41 C36 118.3(5)
O2 C47 C48 108.4(7)
C49 C48 C47 106.9(8)
C50 C49 C48 108.4(8)
C49 C50 O2 107.9(7)
C21 N1 C25 117.4(5)
C26 N2 C30 117.8(5)
C26 N2 Y1 116.9(3)
C30 N2 Y1 124.8(4)
C34 N3 Si1 128.5(4)
C34 N3 Y1 93.9(3)
Si1 N3 Y1 135.6(3)
C41 N4 C42 113.8(6)
C41 N4 C43 117.0(6)
C42 N4 C43 109.5(7)
C34 N5 Si2 131.8(4)
C34 N5 Y1 91.6(3)
Si2 N5 Y1 136.6(2)
C2 B3 C1 62.1(3)
C2 B3 B7 59.0(3)
C1 B3 B7 107.8(4)
C2 B3 B8 105.9(4)
C1 B3 B8 104.8(4)
B7 B3 B8 59.2(4)
C2 B3 B4 107.6(4)
C1 B3 B4 57.5(3)
B7 B3 B4 107.2(4)
B8 B3 B4 59.4(4)
C1 B4 B9 107.0(4)
C1 B4 B5 59.7(3)
B9 B4 B5 59.9(4)
C1 B4 B8 107.1(4)
B9 B4 B8 60.2(4)
B5 B4 B8 108.2(5)
C1 B4 B3 59.5(3)
B9 B4 B3 108.5(5)
B5 B4 B3 108.3(4)
B8 B4 B3 60.3(4)
C1 B5 B9 105.7(5)
C1 B5 B4 58.0(3)
B9 B5 B4 59.9(4)
C1 B5 B10 106.2(5)
B9 B5 B10 61.5(4)
B4 B5 B10 108.6(5)
C1 B5 B6 58.8(3)
B9 B5 B6 108.3(5)
B4 B5 B6 106.3(5)
B10 B5 B6 59.7(3)
C1 B6 C2 61.6(3)
C1 B6 B10 106.0(4)
C2 B6 B10 106.0(4)
C1 B6 B5 58.5(3)
C2 B6 B5 107.8(4)
B10 B6 B5 59.8(4)
C1 B6 B11 107.8(4)
C2 B6 B11 58.1(3)
B10 B6 B11 60.3(4)
B5 B6 B11 108.5(5)
C2 B7 B8 107.0(5)
C2 B7 B12 106.8(5)
B8 B7 B12 61.1(4)
C2 B7 B3 58.9(3)
B8 B7 B3 60.7(4)
B12 B7 B3 109.3(5)
C2 B7 B11 58.8(3)
B8 B7 B11 109.3(5)
B12 B7 B11 60.6(4)
B3 B7 B11 107.7(5)
B7 B8 B4 108.7(4)
B7 B8 B9 108.9(5)
B4 B8 B9 59.7(4)
B7 B8 B3 60.1(4)
B4 B8 B3 60.4(3)
B9 B8 B3 108.2(5)
B7 B8 B12 59.7(4)
B4 B8 B12 108.4(5)
B9 B8 B12 60.9(4)
B3 B8 B12 107.7(4)
B5 B9 B4 60.2(3)
B5 B9 B8 108.3(4)
B4 B9 B8 60.1(4)
B5 B9 B12 107.9(5)
B4 B9 B12 108.0(5)
B8 B9 B12 60.1(4)
B5 B9 B10 59.9(4)
B4 B9 B10 107.5(4)
B8 B9 B10 107.3(5)
B12 B9 B10 59.4(4)
B6 B10 B5 60.4(3)
B6 B10 B12 107.3(4)
B5 B10 B12 107.4(5)
B6 B10 B11 60.3(3)
B5 B10 B11 108.9(4)
B12 B10 B11 59.8(4)
B6 B10 B9 106.4(4)
B5 B10 B9 58.5(4)
B12 B10 B9 60.0(4)
B11 B10 B9 107.7(5)
C2 B11 B7 58.7(3)
C2 B11 B12 105.5(5)
B7 B11 B12 59.2(4)
C2 B11 B6 59.3(3)
B7 B11 B6 106.3(5)
B12 B11 B6 106.6(5)
C2 B11 B10 106.2(5)
B7 B11 B10 106.7(5)
B12 B11 B10 59.8(4)
B6 B11 B10 59.4(4)
B7 B12 B8 59.2(4)
B7 B12 B11 60.3(4)
B8 B12 B11 107.6(5)
B7 B12 B10 108.1(5)
B8 B12 B10 107.4(5)
B11 B12 B10 60.4(4)
B7 B12 B9 107.0(5)
B8 B12 B9 59.0(4)
B11 B12 B9 108.7(5)
B10 B12 B9 60.6(4)
C20 O1 Y1 130.3(3)
C47 O2 C50 108.4(5)
C47 O2 Y1 122.1(4)
C50 O2 Y1 128.7(4)

loop_
_geom_bond_atom_site_label_1
_geom_bond_atom_site_label_2
_geom_bond_distance
Y1 O1 2.127(3)
Y1 O2 2.352(4)
Y1 N3 2.401(4)
Y1 N5 2.441(4)
Y1 N2 2.498(4)
Y1 C19 2.705(5)
Y1 C18 2.738(5)
Y1 C11 2.766(5)
Y1 C34 2.822(5)
Y1 C17 2.852(5)
Y1 C12 2.864(5)
Si1 N3 1.724(5)
Si1 C31 1.828(9)
Si1 C33 1.830(7)
Si1 C32 1.844(8)
Si2 N5 1.736(5)
Si2 C44 1.859(6)
Si2 C45 1.862(7)
Si2 C46 1.867(7)
C1 C11 1.481(7)
C1 B4 1.690(7)
C1 B5 1.721(7)
C1 B6 1.727(8)
C1 B3 1.727(8)
C1 C2 1.776(7)
C2 C20 1.588(7)
C2 B3 1.717(8)
C2 B7 1.718(8)
C2 B11 1.720(7)
C2 B6 1.742(7)
C11 C12 1.431(7)
C11 C19 1.433(7)
C12 C13 1.408(7)
C12 C17 1.431(7)
C13 C14 1.356(7)
C14 C15 1.389(8)
C15 C16 1.358(8)
C16 C17 1.427(8)
C17 C18 1.411(7)
C18 C19 1.391(7)
C20 O1 1.370(5)
C20 C26 1.549(7)
C20 C21 1.560(7)
C21 N1 1.324(6)
C21 C22 1.380(7)
C22 C23 1.386(8)
C23 C24 1.386(8)
C24 C25 1.367(8)
C25 N1 1.337(7)
C26 N2 1.342(6)
C26 C27 1.404(7)
C27 C28 1.403(7)
C28 C29 1.377(8)
C29 C30 1.354(8)
C30 N2 1.354(6)
C34 N3 1.326(7)
C34 N5 1.349(7)
C34 C35 1.540(7)
C35 C36 1.505(7)
C36 C41 1.398(8)
C36 C37 1.399(8)
C37 C38 1.383(8)
C38 C39 1.382(9)
C39 C40 1.380(9)
C40 C41 1.388(8)
C41 N4 1.397(7)
C42 N4 1.423(10)
C43 N4 1.475(9)
C47 O2 1.415(7)
C47 C48 1.459(11)
C48 C49 1.453(13)
C49 C50 1.424(10)
C50 O2 1.455(7)
B3 B7 1.771(9)
B3 B8 1.782(8)
B3 B4 1.784(9)
B4 B9 1.760(9)
B4 B5 1.764(9)
B4 B8 1.766(10)
B5 B9 1.759(9)
B5 B10 1.785(9)
B5 B6 1.795(9)
B6 B10 1.783(8)
B6 B11 1.799(9)
B7 B8 1.756(10)
B7 B12 1.764(9)
B7 B11 1.784(9)
B8 B9 1.768(10)
B8 B12 1.788(10)
B9 B12 1.803(11)
B9 B10 1.812(10)
B10 B12 1.790(11)
B10 B11 1.800(9)
B11 B12 1.789(10)

loop_
_platon_squeeze_void_nr
_platon_squeeze_void_average_x
_platon_squeeze_void_average_y
_platon_squeeze_void_average_z
_platon_squeeze_void_volume
_platon_squeeze_void_count_electrons
1 0.000 0.000 0.000 494.8 101.3
2 0.500 0.500 0.000 16.4 1.4
